data_7225711
loop_
_publ_author_name
'Namespetra, Andrew M.'
'Hirsh, David A.'
'Hildebrand, Marcel P.'
'Sandre, Anthony R.'
'Hamaed, Hiyam'
'Rawson, Jeremy M.'
'Schurko, Robert W.'

_publ_section_title
;
 35Cl solid-state NMR spectroscopy of HCl pharmaceuticals and their
 polymorphs in bulk and dosage forms
;
_journal_issue 33
_journal_name_full CrystEngComm
_journal_page_first 6213
_journal_paper_doi 10.1039/C6CE01069E
_journal_volume 18
_journal_year 2016
_chemical_formula_moiety 'C11 H18 N O, Cl'
_chemical_formula_sum 'C11 H18 Cl N O'
_chemical_formula_weight 215.71
_chemical_name_systematic ?
_space_group_IT_number 60
_symmetry_cell_setting orthorhombic
_symmetry_space_group_name_Hall '-P 2n 2ab'
_symmetry_space_group_name_H-M 'P b c n'
_atom_sites_solution_hydrogens geom
_atom_sites_solution_primary direct
_atom_sites_solution_secondary difmap
_audit_creation_method SHELXL-97
_audit_update_record
;
2016-05-06 deposited with the CCDC.
2016-06-27 downloaded from the CCDC.
;
_cell_angle_alpha 90.00
_cell_angle_beta 90.00
_cell_angle_gamma 90.00
_cell_formula_units_Z 8
_cell_length_a 35.116(2)
_cell_length_b 7.7402(5)
_cell_length_c 9.1539(5)
_cell_measurement_reflns_used 9641
_cell_measurement_temperature 150(2)
_cell_measurement_theta_max 33.225
_cell_measurement_theta_min 2.320
_cell_volume 2488.1(3)
_computing_cell_refinement 'Bruker SAINT'
_computing_data_collection 'Bruker APEX2'
_computing_data_reduction 'Bruker SAINT'
_computing_molecular_graphics 'Bruker SHELXTL'
_computing_publication_material 'Bruker SHELXTL'
_computing_structure_refinement 'SHELXL-97 (Sheldrick, 2008)'
_computing_structure_solution 'SHELXS-97 (Sheldrick, 2008)'
_diffrn_ambient_temperature 150(2)
_diffrn_measured_fraction_theta_full 0.999
_diffrn_measured_fraction_theta_max 0.999
_diffrn_measurement_device_type 'Bruker APEX-II CCD'
_diffrn_measurement_method 'phi and omega scans'
_diffrn_radiation_monochromator graphite
_diffrn_radiation_source 'sealed tube'
_diffrn_radiation_type MoK\a
_diffrn_radiation_wavelength 0.71073
_diffrn_reflns_av_R_equivalents 0.0344
_diffrn_reflns_av_sigmaI/netI 0.0152
_diffrn_reflns_limit_h_max 41
_diffrn_reflns_limit_h_min -41
_diffrn_reflns_limit_k_max 9
_diffrn_reflns_limit_k_min -9
_diffrn_reflns_limit_l_max 10
_diffrn_reflns_limit_l_min -10
_diffrn_reflns_number 30104
_diffrn_reflns_theta_full 25.00
_diffrn_reflns_theta_max 25.00
_diffrn_reflns_theta_min 2.69
_exptl_absorpt_coefficient_mu 0.279
_exptl_absorpt_correction_T_max 0.9835
_exptl_absorpt_correction_T_min 0.8966
_exptl_absorpt_correction_type multi-scan
_exptl_absorpt_process_details sadabs
_exptl_crystal_colour colourless
_exptl_crystal_density_diffrn 1.152
_exptl_crystal_density_method 'not measured'
_exptl_crystal_description plate
_exptl_crystal_F_000 928
_exptl_crystal_size_max 0.40
_exptl_crystal_size_mid 0.18
_exptl_crystal_size_min 0.06
_refine_diff_density_max 0.231
_refine_diff_density_min -0.341
_refine_diff_density_rms 0.053
_refine_ls_extinction_method none
_refine_ls_goodness_of_fit_ref 1.452
_refine_ls_hydrogen_treatment constr
_refine_ls_matrix_type full
_refine_ls_number_parameters 131
_refine_ls_number_reflns 2192
_refine_ls_number_restraints 0
_refine_ls_restrained_S_all 1.452
_refine_ls_R_factor_all 0.0585
_refine_ls_R_factor_gt 0.0577
_refine_ls_shift/su_max 0.001
_refine_ls_shift/su_mean 0.000
_refine_ls_structure_factor_coef Fsqd
_refine_ls_weighting_details 'calc w=1/[\s^2^(Fo^2^)+(0.0000P)^2^+3.7677P] where P=(Fo^2^+2Fc^2^)/3'
_refine_ls_weighting_scheme calc
_refine_ls_wR_factor_gt 0.1075
_refine_ls_wR_factor_ref 0.1078
_reflns_number_gt 2166
_reflns_number_total 2192
_reflns_threshold_expression >2sigma(I)
_cod_data_source_file c6ce01069e2.cif
_cod_data_source_block mexi_II
_cod_depositor_comments
;
The following automatic conversions were performed:

'_symmetry_cell_setting' value 'Orthorhombic' changed to
'orthorhombic' according to
/usr/data/users/saulius/crontab/automatic-downloads/rss-feeds/RSC/lib/dictionaries/cif_core.dic
dictionary named 'cif_core.dic' version 2.4.2 from 2011-04-26.

Automatic conversion script
Id: cif_fix_values 4268 2015-11-12 08:31:59Z antanas 

 Adding full bibliography for 7225711.cif.
;
_cod_original_sg_symbol_H-M Pbcn
_cod_database_code 7225711

loop_
_symmetry_equiv_pos_as_xyz
'x, y, z'
'-x+1/2, -y+1/2, z+1/2'
'-x, y, -z+1/2'
'x+1/2, -y+1/2, -z'
'-x, -y, -z'
'x-1/2, y-1/2, -z-1/2'
'x, -y, z-1/2'
'-x-1/2, y-1/2, z'

loop_
_atom_site_label
_atom_site_type_symbol
_atom_site_fract_x
_atom_site_fract_y
_atom_site_fract_z
_atom_site_U_iso_or_equiv
_atom_site_adp_type
_atom_site_occupancy
_atom_site_symmetry_multiplicity
_atom_site_calc_flag
_atom_site_refinement_flags
Cl1 Cl -0.048627(18) 0.30618(9) -0.06061(7) 0.02427(18) Uani 1 1 d .
O1 O 0.11762(5) 0.2571(2) 0.0012(2) 0.0211(4) Uani 1 1 d .
N1 N 0.04088(6) 0.3287(3) -0.0960(2) 0.0219(5) Uani 1 1 d .
H1A H 0.0526 0.4179 -0.0494 0.033 Uiso 1 1 calc R
H1B H 0.0152 0.3382 -0.0847 0.033 Uiso 1 1 calc R
H1C H 0.0467 0.3320 -0.1928 0.033 Uiso 1 1 calc R
C11 C 0.15581(7) 0.2627(3) -0.0421(3) 0.0191(6) Uani 1 1 d .
C12 C 0.18186(8) 0.1516(4) 0.0220(3) 0.0249(6) Uani 1 1 d .
C13 C 0.22004(8) 0.1677(4) -0.0203(3) 0.0341(7) Uani 1 1 d .
H13 H 0.2387 0.0943 0.0220 0.041 Uiso 1 1 calc R
C14 C 0.23080(8) 0.2888(4) -0.1227(4) 0.0395(8) Uani 1 1 d .
H14 H 0.2567 0.2966 -0.1517 0.047 Uiso 1 1 calc R
C15 C 0.20416(9) 0.3992(4) -0.1836(4) 0.0350(8) Uani 1 1 d .
H15 H 0.2120 0.4826 -0.2536 0.042 Uiso 1 1 calc R
C16 C 0.16605(8) 0.3891(4) -0.1432(3) 0.0258(6) Uani 1 1 d .
C17 C 0.16981(9) 0.0199(4) 0.1336(4) 0.0415(8) Uani 1 1 d .
H17A H 0.1504 0.0702 0.1977 0.062 Uiso 1 1 calc R
H17B H 0.1919 -0.0147 0.1920 0.062 Uiso 1 1 calc R
H17C H 0.1593 -0.0815 0.0839 0.062 Uiso 1 1 calc R
C18 C 0.13683(9) 0.5119(5) -0.2045(4) 0.0390(8) Uani 1 1 d .
H18A H 0.1194 0.4487 -0.2689 0.059 Uiso 1 1 calc R
H18B H 0.1497 0.6029 -0.2601 0.059 Uiso 1 1 calc R
H18C H 0.1224 0.5639 -0.1242 0.059 Uiso 1 1 calc R
C19 C 0.09523(7) 0.1306(4) -0.0729(3) 0.0223(6) Uani 1 1 d .
H19A H 0.1032 0.0130 -0.0432 0.027 Uiso 1 1 calc R
H19B H 0.0986 0.1416 -0.1799 0.027 Uiso 1 1 calc R
C20 C 0.05416(7) 0.1611(3) -0.0322(3) 0.0214(6) Uani 1 1 d .
H20 H 0.0385 0.0661 -0.0758 0.026 Uiso 1 1 calc R
C21 C 0.04687(8) 0.1639(4) 0.1313(3) 0.0313(7) Uani 1 1 d .
H21A H 0.0621 0.2557 0.1763 0.047 Uiso 1 1 calc R
H21B H 0.0540 0.0523 0.1736 0.047 Uiso 1 1 calc R
H21C H 0.0198 0.1856 0.1494 0.047 Uiso 1 1 calc R

loop_
_atom_site_aniso_label
_atom_site_aniso_U_11
_atom_site_aniso_U_22
_atom_site_aniso_U_33
_atom_site_aniso_U_23
_atom_site_aniso_U_13
_atom_site_aniso_U_12
Cl1 0.0242(3) 0.0254(3) 0.0231(3) -0.0025(3) 0.0013(3) -0.0007(3)
O1 0.0209(9) 0.0220(9) 0.0205(9) -0.0046(8) 0.0006(8) -0.0008(8)
N1 0.0194(11) 0.0262(12) 0.0202(11) -0.0013(10) 0.0004(9) 0.0021(10)
C11 0.0189(12) 0.0206(13) 0.0177(13) -0.0034(11) -0.0008(11) 0.0011(10)
C12 0.0300(15) 0.0222(15) 0.0223(14) -0.0053(12) -0.0046(12) 0.0035(12)
C13 0.0264(15) 0.0377(18) 0.0383(18) -0.0127(15) -0.0093(13) 0.0098(13)
C14 0.0217(15) 0.044(2) 0.053(2) -0.0209(18) 0.0052(14) -0.0079(14)
C15 0.0354(17) 0.0352(18) 0.0343(17) -0.0042(15) 0.0089(14) -0.0142(14)
C16 0.0300(15) 0.0248(15) 0.0226(14) -0.0032(12) -0.0015(12) -0.0055(12)
C17 0.0481(19) 0.0376(19) 0.0388(18) 0.0096(16) -0.0104(16) 0.0089(16)
C18 0.0441(18) 0.0358(18) 0.0372(18) 0.0166(15) -0.0044(15) -0.0047(16)
C19 0.0251(14) 0.0224(14) 0.0195(13) -0.0059(12) 0.0006(11) 0.0011(11)
C20 0.0237(14) 0.0197(14) 0.0209(14) -0.0001(11) 0.0023(11) -0.0031(11)
C21 0.0315(15) 0.0366(17) 0.0256(15) 0.0056(14) 0.0075(13) 0.0027(14)

loop_
_atom_type_symbol
_atom_type_description
_atom_type_scat_dispersion_real
_atom_type_scat_dispersion_imag
_atom_type_scat_source
C C 0.0033 0.0016 'International Tables Vol C Tables 4.2.6.8 and 6.1.1.4'
H H 0.0000 0.0000 'International Tables Vol C Tables 4.2.6.8 and 6.1.1.4'
N N 0.0061 0.0033 'International Tables Vol C Tables 4.2.6.8 and 6.1.1.4'
O O 0.0106 0.0060 'International Tables Vol C Tables 4.2.6.8 and 6.1.1.4'
Cl Cl 0.1484 0.1585 'International Tables Vol C Tables 4.2.6.8 and 6.1.1.4'

loop_
_geom_angle_atom_site_label_1
_geom_angle_atom_site_label_2
_geom_angle_atom_site_label_3
_geom_angle
C11 O1 C19 114.51(19)
C20 N1 H1A 109.5
C20 N1 H1B 109.5
H1A N1 H1B 109.5
C20 N1 H1C 109.5
H1A N1 H1C 109.5
H1B N1 H1C 109.5
C12 C11 C16 123.1(2)
C12 C11 O1 119.6(2)
C16 C11 O1 117.2(2)
C11 C12 C13 117.4(3)
C11 C12 C17 121.5(3)
C13 C12 C17 121.2(3)
C14 C13 C12 120.7(3)
C14 C13 H13 119.6
C12 C13 H13 119.6
C13 C14 C15 120.6(3)
C13 C14 H14 119.7
C15 C14 H14 119.7
C14 C15 C16 120.6(3)
C14 C15 H15 119.7
C16 C15 H15 119.7
C15 C16 C11 117.7(3)
C15 C16 C18 121.4(3)
C11 C16 C18 121.0(3)
C12 C17 H17A 109.5
C12 C17 H17B 109.5
H17A C17 H17B 109.5
C12 C17 H17C 109.5
H17A C17 H17C 109.5
H17B C17 H17C 109.5
C16 C18 H18A 109.5
C16 C18 H18B 109.5
H18A C18 H18B 109.5
C16 C18 H18C 109.5
H18A C18 H18C 109.5
H18B C18 H18C 109.5
O1 C19 C20 107.6(2)
O1 C19 H19A 110.2
C20 C19 H19A 110.2
O1 C19 H19B 110.2
C20 C19 H19B 110.2
H19A C19 H19B 108.5
N1 C20 C19 109.7(2)
N1 C20 C21 108.6(2)
C19 C20 C21 114.0(2)
N1 C20 H20 108.1
C19 C20 H20 108.1
C21 C20 H20 108.1
C20 C21 H21A 109.5
C20 C21 H21B 109.5
H21A C21 H21B 109.5
C20 C21 H21C 109.5
H21A C21 H21C 109.5
H21B C21 H21C 109.5

loop_
_geom_bond_atom_site_label_1
_geom_bond_atom_site_label_2
_geom_bond_distance
O1 C11 1.399(3)
O1 C19 1.427(3)
N1 C20 1.498(3)
N1 H1A 0.9100
N1 H1B 0.9100
N1 H1C 0.9100
C11 C12 1.386(4)
C11 C16 1.394(4)
C12 C13 1.401(4)
C12 C17 1.504(4)
C13 C14 1.379(5)
C13 H13 0.9500
C14 C15 1.384(5)
C14 H14 0.9500
C15 C16 1.391(4)
C15 H15 0.9500
C16 C18 1.507(4)
C17 H17A 0.9800
C17 H17B 0.9800
C17 H17C 0.9800
C18 H18A 0.9800
C18 H18B 0.9800
C18 H18C 0.9800
C19 C20 1.508(4)
C19 H19A 0.9900
C19 H19B 0.9900
C20 C21 1.518(4)
C20 H20 1.0000
C21 H21A 0.9800
C21 H21B 0.9800
C21 H21C 0.9800
